data_1552870
loop_
_publ_author_name
'Schwarz, Christopher'
'Handelmann, Jens'
'Baier, Daniel M.'
'Ouissa, Alina'
'Gessner, Viktoria H.'

_publ_section_title
;
 Mono- and Diylide-substituted Phosphines (YPhos): Impact of the Ligand
 Properties on the Catalytic Activity in Gold(I)-Catalysed Hydroaminations
;
_journal_name_full 'Catalysis Science &amp; Technology'
_journal_paper_doi 10.1039/C9CY01861A
_journal_year 2019
_chemical_formula_moiety 'C28 H33 Au Cl N P2'
_chemical_formula_sum 'C28 H33 Au Cl N P2'
_chemical_formula_weight 677.91
_space_group_crystal_system monoclinic
_space_group_IT_number 14
_space_group_name_Hall '-P 2ybc'
_space_group_name_H-M_alt 'P 1 21/c 1'
_atom_sites_solution_hydrogens geom
_audit_creation_method SHELXL-2018/3
_audit_update_record
;
2019-07-26 deposited with the CCDC.	2019-10-14 downloaded from the CCDC.
;
_cell_angle_alpha 90
_cell_angle_beta 102.4825(16)
_cell_angle_gamma 90
_cell_formula_units_Z 4
_cell_length_a 11.78322(18)
_cell_length_b 9.40736(13)
_cell_length_c 24.6670(4)
_cell_measurement_reflns_used 11009
_cell_measurement_temperature 100(2)
_cell_measurement_theta_max 76.1180
_cell_measurement_theta_min 3.6480
_cell_volume 2669.68(7)
_computing_cell_refinement 'CrysAlisPro 1.171.38.46 (Rigaku OD, 2015)'
_computing_data_collection 'CrysAlisPro 1.171.38.46 (Rigaku OD, 2015)'
_computing_data_reduction 'CrysAlisPro 1.171.38.46 (Rigaku OD, 2015)'
_computing_molecular_graphics 'SHELXL-2018/1 (Sheldrick, 2018)'
_computing_structure_refinement 'SHELXL-2018/3 (Sheldrick, 2018)'
_computing_structure_solution 'SHELXL-2018/1 (Sheldrick, 2018)'
_diffrn_ambient_temperature 100(2)
_diffrn_detector_area_resol_mean 10.4409
_diffrn_measured_fraction_theta_full 1.000
_diffrn_measured_fraction_theta_max 0.996
_diffrn_measurement_device_type 'SuperNova, Single source at offset, Atlas'
_diffrn_measurement_method '\w scans'
_diffrn_radiation_type CuK\a
_diffrn_radiation_wavelength 1.54184
_diffrn_reflns_av_R_equivalents 0.0309
_diffrn_reflns_av_unetI/netI 0.0233
_diffrn_reflns_Laue_measured_fraction_full 1.000
_diffrn_reflns_Laue_measured_fraction_max 0.996
_diffrn_reflns_limit_h_max 12
_diffrn_reflns_limit_h_min -14
_diffrn_reflns_limit_k_max 11
_diffrn_reflns_limit_k_min -11
_diffrn_reflns_limit_l_max 30
_diffrn_reflns_limit_l_min -30
_diffrn_reflns_number 21894
_diffrn_reflns_point_group_measured_fraction_full 1.000
_diffrn_reflns_point_group_measured_fraction_max 0.996
_diffrn_reflns_theta_full 67.684
_diffrn_reflns_theta_max 74.957
_diffrn_reflns_theta_min 3.671
_diffrn_source 'micro-focus sealed X-ray tube'
_exptl_absorpt_coefficient_mu 12.528
_exptl_absorpt_correction_T_max 0.634
_exptl_absorpt_correction_T_min 0.149
_exptl_absorpt_correction_type gaussian
_exptl_absorpt_process_details
;
CrysAlisPro 1.171.38.46 (Rigaku Oxford Diffraction, 2015)
Numerical absorption correction based on gaussian integration over
			a multifaceted crystal model
Empirical absorption correction using spherical harmonics,
 implemented in SCALE3 ABSPACK scaling algorithm.
;
_exptl_crystal_colour colourless
_exptl_crystal_density_diffrn 1.687
_exptl_crystal_description block
_exptl_crystal_F_000 1336
_exptl_crystal_size_max 0.211
_exptl_crystal_size_mid 0.150
_exptl_crystal_size_min 0.072
_refine_diff_density_max 0.851
_refine_diff_density_min -1.017
_refine_diff_density_rms 0.101
_refine_ls_extinction_method none
_refine_ls_goodness_of_fit_ref 1.060
_refine_ls_hydrogen_treatment constr
_refine_ls_matrix_type full
_refine_ls_number_parameters 304
_refine_ls_number_reflns 5471
_refine_ls_number_restraints 0
_refine_ls_restrained_S_all 1.060
_refine_ls_R_factor_all 0.0234
_refine_ls_R_factor_gt 0.0216
_refine_ls_shift/su_max 0.004
_refine_ls_shift/su_mean 0.000
_refine_ls_structure_factor_coef Fsqd
_refine_ls_weighting_details 'w=1/[\s^2^(Fo^2^)+(0.0354P)^2^+0.2675P] where P=(Fo^2^+2Fc^2^)/3'
_refine_ls_weighting_scheme calc
_refine_ls_wR_factor_gt 0.0550
_refine_ls_wR_factor_ref 0.0563
_reflns_Friedel_coverage 0.000
_reflns_number_gt 5161
_reflns_number_total 5471
_reflns_threshold_expression 'I > 2\s(I)'
_cod_data_source_file c9cy01861a2.cif
_cod_data_source_block CS033
_cod_original_sg_symbol_H-M 'P 21/c'
_cod_database_code 1552870
_shelx_shelxl_version_number 2018/3
_shelx_space_group_comment
;
The symmetry employed for this shelxl refinement is uniquely defined
by the following loop, which should always be used as a source of
symmetry information in preference to the above space-group names.
They are only intended as comments.
;

loop_
_space_group_symop_operation_xyz
'x, y, z'
'-x, y+1/2, -z+1/2'
'-x, -y, -z'
'x, -y-1/2, z-1/2'

loop_
_atom_site_label
_atom_site_type_symbol
_atom_site_fract_x
_atom_site_fract_y
_atom_site_fract_z
_atom_site_U_iso_or_equiv
_atom_site_adp_type
_atom_site_occupancy
_atom_site_site_symmetry_order
_atom_site_calc_flag
_atom_site_refinement_flags_posn
_atom_site_refinement_flags_adp
Au1 Au 0.90252(2) 0.47180(2) 0.35865(2) 0.01515(5) Uani 1 1 d . .
P1 P 0.79745(5) 0.27528(7) 0.32957(2) 0.01414(12) Uani 1 1 d . .
N1 N 0.5970(2) -0.0220(2) 0.35270(10) 0.0198(5) Uani 1 1 d . .
Cl1 Cl 1.02043(5) 0.66853(6) 0.37966(3) 0.02189(13) Uani 1 1 d . .
C1 C 0.6944(2) 0.2240(3) 0.36891(10) 0.0150(5) Uani 1 1 d . .
C2 C 0.6411(2) 0.0882(3) 0.35960(9) 0.0154(5) Uani 1 1 d . .
P2 P 0.63695(5) 0.32267(7) 0.41572(2) 0.01329(12) Uani 1 1 d . .
C3 C 0.7193(2) 0.4802(3) 0.43930(11) 0.0150(5) Uani 1 1 d . .
C4 C 0.6931(2) 0.6088(3) 0.41031(10) 0.0187(5) Uani 1 1 d . .
H4 H 0.632802 0.612008 0.377793 0.022 Uiso 1 1 calc R U
C5 C 0.7551(2) 0.7310(3) 0.42916(12) 0.0226(5) Uani 1 1 d . .
H5 H 0.737132 0.818165 0.409731 0.027 Uiso 1 1 calc R U
C6 C 0.8439(2) 0.7255(3) 0.47664(11) 0.0218(5) Uani 1 1 d . .
H6 H 0.886656 0.809061 0.489385 0.026 Uiso 1 1 calc R U
C7 C 0.8703(2) 0.5997(3) 0.50533(10) 0.0212(5) Uani 1 1 d . .
H7 H 0.930837 0.597047 0.537733 0.025 Uiso 1 1 calc R U
C8 C 0.8081(2) 0.4764(3) 0.48685(11) 0.0183(5) Uani 1 1 d . .
H8 H 0.826347 0.389917 0.506680 0.022 Uiso 1 1 calc R U
C9 C 0.4878(2) 0.3775(3) 0.38913(10) 0.0152(5) Uani 1 1 d . .
C10 C 0.4183(2) 0.2988(3) 0.34645(10) 0.0175(5) Uani 1 1 d . .
H10 H 0.451324 0.224577 0.328753 0.021 Uiso 1 1 calc R U
C11 C 0.2997(2) 0.3303(3) 0.32999(11) 0.0210(5) Uani 1 1 d . .
H11 H 0.251519 0.275996 0.301567 0.025 Uiso 1 1 calc R U
C12 C 0.2524(2) 0.4410(3) 0.35527(11) 0.0199(5) Uani 1 1 d . .
H12 H 0.171838 0.461842 0.344096 0.024 Uiso 1 1 calc R U
C13 C 0.3220(2) 0.5211(3) 0.39663(11) 0.0199(5) Uani 1 1 d . .
H13 H 0.289594 0.598199 0.413042 0.024 Uiso 1 1 calc R U
C14 C 0.4389(2) 0.4887(3) 0.41402(11) 0.0185(5) Uani 1 1 d . .
H14 H 0.486098 0.542220 0.443010 0.022 Uiso 1 1 calc R U
C21 C 0.9014(2) 0.1204(3) 0.33356(10) 0.0187(5) Uani 1 1 d . .
C20 C 0.7267(2) 0.1286(3) 0.49880(10) 0.0208(5) Uani 1 1 d . .
H20 H 0.792292 0.126244 0.482159 0.025 Uiso 1 1 calc R U
C19 C 0.7265(3) 0.0473(3) 0.54614(12) 0.0237(6) Uani 1 1 d . .
H19 H 0.791608 -0.010282 0.561680 0.028 Uiso 1 1 calc R U
C18 C 0.6306(3) 0.0510(3) 0.57040(11) 0.0210(5) Uani 1 1 d . .
H18 H 0.630526 -0.003640 0.602774 0.025 Uiso 1 1 calc R U
C17 C 0.5348(2) 0.1344(3) 0.54753(11) 0.0205(5) Uani 1 1 d . .
H17 H 0.469267 0.136404 0.564216 0.025 Uiso 1 1 calc R U
C16 C 0.5348(2) 0.2151(3) 0.50006(10) 0.0176(5) Uani 1 1 d . .
H16 H 0.469003 0.271382 0.484237 0.021 Uiso 1 1 calc R U
C15 C 0.6314(2) 0.2133(3) 0.47584(10) 0.0164(5) Uani 1 1 d . .
C22 C 0.8533(3) -0.0070(3) 0.29669(12) 0.0237(6) Uani 1 1 d . .
H22A H 0.841413 0.020484 0.257539 0.036 Uiso 1 1 calc R U
H22B H 0.779110 -0.036850 0.304834 0.036 Uiso 1 1 calc R U
H22C H 0.908853 -0.085892 0.304175 0.036 Uiso 1 1 calc R U
C23 C 0.9315(2) 0.0715(3) 0.39468(11) 0.0220(5) Uani 1 1 d . .
H23A H 0.862734 0.028248 0.404281 0.033 Uiso 1 1 calc R U
H23B H 0.956166 0.153631 0.418785 0.033 Uiso 1 1 calc R U
H23C H 0.994525 0.001592 0.399791 0.033 Uiso 1 1 calc R U
C24 C 1.0147(2) 0.1706(3) 0.31810(13) 0.0275(6) Uani 1 1 d . .
H24A H 1.069149 0.090787 0.321199 0.041 Uiso 1 1 calc R U
H24B H 1.049580 0.246791 0.343386 0.041 Uiso 1 1 calc R U
H24C H 0.997499 0.206302 0.279866 0.041 Uiso 1 1 calc R U
C25 C 0.7144(2) 0.3113(3) 0.25671(10) 0.0191(5) Uani 1 1 d . .
C26 C 0.6223(2) 0.1989(3) 0.23399(10) 0.0220(5) Uani 1 1 d . .
H26A H 0.564958 0.195117 0.257414 0.033 Uiso 1 1 calc R U
H26B H 0.659693 0.105789 0.234086 0.033 Uiso 1 1 calc R U
H26C H 0.583347 0.223795 0.195941 0.033 Uiso 1 1 calc R U
C27 C 0.6521(3) 0.4542(3) 0.25984(12) 0.0240(6) Uani 1 1 d . .
H27A H 0.709994 0.529333 0.271189 0.036 Uiso 1 1 calc R U
H27B H 0.602779 0.447079 0.287037 0.036 Uiso 1 1 calc R U
H27C H 0.603884 0.477175 0.223299 0.036 Uiso 1 1 calc R U
C28 C 0.7997(3) 0.3281(3) 0.21799(11) 0.0267(6) Uani 1 1 d . .
H28A H 0.833246 0.235372 0.212405 0.040 Uiso 1 1 calc R U
H28B H 0.861921 0.393890 0.234743 0.040 Uiso 1 1 calc R U
H28C H 0.758247 0.365886 0.182123 0.040 Uiso 1 1 calc R U

loop_
_atom_site_aniso_label
_atom_site_aniso_U_11
_atom_site_aniso_U_22
_atom_site_aniso_U_33
_atom_site_aniso_U_23
_atom_site_aniso_U_13
_atom_site_aniso_U_12
Au1 0.01399(7) 0.01351(7) 0.01884(7) 0.00100(3) 0.00554(4) -0.00006(3)
P1 0.0138(3) 0.0146(3) 0.0148(3) 0.0004(2) 0.0049(2) -0.0002(2)
N1 0.0202(12) 0.0181(12) 0.0216(11) 0.0005(8) 0.0054(9) 0.0000(9)
Cl1 0.0180(3) 0.0159(3) 0.0325(3) 0.0000(2) 0.0070(2) -0.0025(2)
C1 0.0141(11) 0.0156(12) 0.0158(10) -0.0003(9) 0.0043(9) 0.0004(9)
C2 0.0153(11) 0.0185(12) 0.0127(10) 0.0007(9) 0.0034(8) 0.0032(10)
P2 0.0125(3) 0.0143(3) 0.0133(2) 0.0004(2) 0.0032(2) 0.0002(2)
C3 0.0151(12) 0.0153(12) 0.0161(11) -0.0014(9) 0.0063(10) 0.0013(9)
C4 0.0172(12) 0.0190(13) 0.0196(11) 0.0010(10) 0.0033(10) 0.0019(10)
C5 0.0210(13) 0.0162(12) 0.0298(13) 0.0022(10) 0.0035(11) -0.0002(10)
C6 0.0207(13) 0.0184(13) 0.0267(12) -0.0046(10) 0.0056(11) -0.0028(10)
C7 0.0173(12) 0.0259(14) 0.0192(11) -0.0022(10) 0.0013(10) -0.0022(11)
C8 0.0191(13) 0.0172(13) 0.0184(12) 0.0004(9) 0.0034(10) 0.0012(10)
C9 0.0142(11) 0.0151(12) 0.0167(10) 0.0011(9) 0.0039(9) -0.0002(9)
C10 0.0148(12) 0.0192(13) 0.0192(11) 0.0005(10) 0.0049(9) 0.0023(10)
C11 0.0167(13) 0.0221(13) 0.0229(12) 0.0014(10) 0.0012(10) -0.0006(10)
C12 0.0133(12) 0.0237(13) 0.0231(12) 0.0057(10) 0.0045(10) 0.0023(10)
C13 0.0181(14) 0.0218(14) 0.0213(12) 0.0008(10) 0.0076(11) 0.0030(10)
C14 0.0179(13) 0.0191(12) 0.0191(12) 0.0001(10) 0.0050(10) 0.0019(10)
C21 0.0168(12) 0.0189(13) 0.0216(12) -0.0025(10) 0.0066(10) 0.0016(10)
C20 0.0199(13) 0.0240(14) 0.0191(11) 0.0020(10) 0.0057(10) 0.0002(10)
C19 0.0237(14) 0.0236(14) 0.0215(13) 0.0028(10) 0.0001(11) -0.0005(11)
C18 0.0283(15) 0.0197(12) 0.0150(11) 0.0012(9) 0.0047(10) -0.0087(11)
C17 0.0274(14) 0.0177(12) 0.0196(11) -0.0028(10) 0.0120(10) -0.0047(11)
C16 0.0202(12) 0.0138(11) 0.0199(11) -0.0022(9) 0.0070(10) -0.0026(9)
C15 0.0198(12) 0.0160(12) 0.0139(10) -0.0001(9) 0.0051(9) -0.0029(10)
C22 0.0220(14) 0.0213(13) 0.0267(14) -0.0040(11) 0.0027(11) 0.0022(11)
C23 0.0201(13) 0.0202(13) 0.0241(13) 0.0005(11) 0.0014(10) 0.0036(11)
C24 0.0181(13) 0.0292(15) 0.0388(15) -0.0015(12) 0.0138(12) 0.0010(12)
C25 0.0204(13) 0.0218(13) 0.0157(10) 0.0046(9) 0.0053(10) 0.0020(10)
C26 0.0219(13) 0.0261(14) 0.0163(11) -0.0012(10) 0.0002(10) 0.0018(11)
C27 0.0268(15) 0.0211(14) 0.0224(13) 0.0045(10) 0.0011(11) 0.0038(11)
C28 0.0278(15) 0.0349(16) 0.0199(12) 0.0050(11) 0.0106(11) -0.0007(12)

loop_
_atom_type_symbol
_atom_type_description
_atom_type_scat_dispersion_real
_atom_type_scat_dispersion_imag
_atom_type_scat_source
C C 0.0181 0.0091 'International Tables Vol C Tables 4.2.6.8 and 6.1.1.4'
H H 0.0000 0.0000 'International Tables Vol C Tables 4.2.6.8 and 6.1.1.4'
N N 0.0311 0.0180 'International Tables Vol C Tables 4.2.6.8 and 6.1.1.4'
P P 0.2955 0.4335 'International Tables Vol C Tables 4.2.6.8 and 6.1.1.4'
Cl Cl 0.3639 0.7018 'International Tables Vol C Tables 4.2.6.8 and 6.1.1.4'
Au Au -4.4197 7.2980 'International Tables Vol C Tables 4.2.6.8 and 6.1.1.4'

loop_
_geom_angle_atom_site_label_1
_geom_angle_atom_site_label_2
_geom_angle_atom_site_label_3
_geom_angle
P1 Au1 Cl1 173.21(2)
C1 P1 C25 107.13(12)
C1 P1 C21 105.90(12)
C25 P1 C21 112.66(11)
C1 P1 Au1 116.23(9)
C25 P1 Au1 107.03(9)
C21 P1 Au1 108.05(9)
C2 C1 P2 111.56(18)
C2 C1 P1 119.09(18)
P2 C1 P1 129.15(15)
N1 C2 C1 179.0(3)
C1 P2 C3 113.36(12)
C1 P2 C9 113.57(11)
C3 P2 C9 107.21(12)
C1 P2 C15 109.22(12)
C3 P2 C15 108.34(12)
C9 P2 C15 104.67(12)
C8 C3 C4 119.5(2)
C8 C3 P2 120.42(19)
C4 C3 P2 120.0(2)
C5 C4 C3 120.0(2)
C5 C4 H4 120.0
C3 C4 H4 120.0
C4 C5 C6 119.7(3)
C4 C5 H5 120.1
C6 C5 H5 120.1
C7 C6 C5 120.6(3)
C7 C6 H6 119.7
C5 C6 H6 119.7
C6 C7 C8 120.1(2)
C6 C7 H7 119.9
C8 C7 H7 119.9
C3 C8 C7 120.0(2)
C3 C8 H8 120.0
C7 C8 H8 120.0
C10 C9 C14 119.8(2)
C10 C9 P2 119.05(19)
C14 C9 P2 120.88(19)
C9 C10 C11 119.4(2)
C9 C10 H10 120.3
C11 C10 H10 120.3
C12 C11 C10 120.0(3)
C12 C11 H11 120.0
C10 C11 H11 120.0
C13 C12 C11 120.4(3)
C13 C12 H12 119.8
C11 C12 H12 119.8
C14 C13 C12 119.9(3)
C14 C13 H13 120.0
C12 C13 H13 120.0
C13 C14 C9 120.3(3)
C13 C14 H14 119.8
C9 C14 H14 119.8
C22 C21 C24 108.7(2)
C22 C21 C23 108.9(2)
C24 C21 C23 107.8(2)
C22 C21 P1 114.70(19)
C24 C21 P1 109.70(19)
C23 C21 P1 106.83(17)
C15 C20 C19 120.4(3)
C15 C20 H20 119.8
C19 C20 H20 119.8
C18 C19 C20 119.7(3)
C18 C19 H19 120.1
C20 C19 H19 120.1
C19 C18 C17 120.3(2)
C19 C18 H18 119.9
C17 C18 H18 119.9
C18 C17 C16 120.0(2)
C18 C17 H17 120.0
C16 C17 H17 120.0
C15 C16 C17 120.0(2)
C15 C16 H16 120.0
C17 C16 H16 120.0
C20 C15 C16 119.6(2)
C20 C15 P2 119.14(19)
C16 C15 P2 121.2(2)
C21 C22 H22A 109.5
C21 C22 H22B 109.5
H22A C22 H22B 109.5
C21 C22 H22C 109.5
H22A C22 H22C 109.5
H22B C22 H22C 109.5
C21 C23 H23A 109.5
C21 C23 H23B 109.5
H23A C23 H23B 109.5
C21 C23 H23C 109.5
H23A C23 H23C 109.5
H23B C23 H23C 109.5
C21 C24 H24A 109.5
C21 C24 H24B 109.5
H24A C24 H24B 109.5
C21 C24 H24C 109.5
H24A C24 H24C 109.5
H24B C24 H24C 109.5
C26 C25 C28 110.5(2)
C26 C25 C27 108.2(2)
C28 C25 C27 108.9(2)
C26 C25 P1 113.97(18)
C28 C25 P1 109.70(18)
C27 C25 P1 105.30(18)
C25 C26 H26A 109.5
C25 C26 H26B 109.5
H26A C26 H26B 109.5
C25 C26 H26C 109.5
H26A C26 H26C 109.5
H26B C26 H26C 109.5
C25 C27 H27A 109.5
C25 C27 H27B 109.5
H27A C27 H27B 109.5
C25 C27 H27C 109.5
H27A C27 H27C 109.5
H27B C27 H27C 109.5
C25 C28 H28A 109.5
C25 C28 H28B 109.5
H28A C28 H28B 109.5
C25 C28 H28C 109.5
H28A C28 H28C 109.5
H28B C28 H28C 109.5

loop_
_geom_bond_atom_site_label_1
_geom_bond_atom_site_label_2
_geom_bond_distance
Au1 P1 2.2541(6)
Au1 Cl1 2.3049(6)
P1 C1 1.777(2)
P1 C25 1.882(3)
P1 C21 1.893(3)
N1 C2 1.156(4)
C1 C2 1.420(4)
C1 P2 1.729(2)
P2 C3 1.798(3)
P2 C9 1.813(3)
P2 C15 1.818(2)
C3 C8 1.393(4)
C3 C4 1.405(4)
C4 C5 1.388(4)
C4 H4 0.9500
C5 C6 1.392(4)
C5 H5 0.9500
C6 C7 1.379(4)
C6 H6 0.9500
C7 C8 1.394(4)
C7 H7 0.9500
C8 H8 0.9500
C9 C10 1.398(4)
C9 C14 1.398(4)
C10 C11 1.400(4)
C10 H10 0.9500
C11 C12 1.391(4)
C11 H11 0.9500
C12 C13 1.386(4)
C12 H12 0.9500
C13 C14 1.385(4)
C13 H13 0.9500
C14 H14 0.9500
C21 C22 1.537(4)
C21 C24 1.539(4)
C21 C23 1.542(4)
C20 C15 1.393(4)
C20 C19 1.397(4)
C20 H20 0.9500
C19 C18 1.388(4)
C19 H19 0.9500
C18 C17 1.391(4)
C18 H18 0.9500
C17 C16 1.396(4)
C17 H17 0.9500
C16 C15 1.395(4)
C16 H16 0.9500
C22 H22A 0.9800
C22 H22B 0.9800
C22 H22C 0.9800
C23 H23A 0.9800
C23 H23B 0.9800
C23 H23C 0.9800
C24 H24A 0.9800
C24 H24B 0.9800
C24 H24C 0.9800
C25 C26 1.532(4)
C25 C28 1.537(4)
C25 C27 1.542(4)
C26 H26A 0.9800
C26 H26B 0.9800
C26 H26C 0.9800
C27 H27A 0.9800
C27 H27B 0.9800
C27 H27C 0.9800
C28 H28A 0.9800
C28 H28B 0.9800
C28 H28C 0.9800
